data_7007679
loop_
_publ_author_name
'Xu, Chen'
'Gong, Jun-Fang'
'Yue, Su-Fang'
'Zhu, Yu'
'Wu, Yang-Jie'

_publ_section_title
;
 Tricyclohexylphosphine-cyclopalladated ferrocenylimine complexes:
 synthesis, crystal structures and application in Suzuki and Heck
 reactions.
;
_journal_issue 39
_journal_name_full 'Dalton transactions (Cambridge, England : 2003)'
_journal_page_first 4730
_journal_page_last 4739
_journal_paper_doi 10.1039/b608825b
_journal_year 2006
_chemical_formula_sum 'C35 H53 Cl Fe N P Pd'
_chemical_formula_weight 716.45
_chemical_name_systematic
;
?
;
_space_group_IT_number 14
_symmetry_cell_setting monoclinic
_symmetry_space_group_name_Hall '-P 2yn'
_symmetry_space_group_name_H-M 'P 1 21/n 1'
_atom_sites_solution_hydrogens geom
_atom_sites_solution_primary direct
_atom_sites_solution_secondary difmap
_audit_creation_method SHELXL-97
_cell_angle_alpha 90.00
_cell_angle_beta 102.72(3)
_cell_angle_gamma 90.00
_cell_formula_units_Z 4
_cell_length_a 10.668(2)
_cell_length_b 14.320(3)
_cell_length_c 22.676(5)
_cell_measurement_reflns_used 378
_cell_measurement_temperature 291(2)
_cell_measurement_theta_max 25.1
_cell_measurement_theta_min 2
_cell_volume 3379.1(13)
_computing_cell_refinement raxis
_computing_data_collection raxis
_computing_data_reduction raxis
_computing_molecular_graphics texsan
_computing_publication_material texsan
_computing_structure_refinement 'SHELXL-97 (Sheldrick, 1997)'
_computing_structure_solution 'SHELXS-97 (Sheldrick, 1990)'
_diffrn_ambient_temperature 291(2)
_diffrn_measured_fraction_theta_full 0.918
_diffrn_measured_fraction_theta_max 0.918
_diffrn_measurement_device_type R-AXIS-IV
_diffrn_measurement_method 'Oscillation frames'
_diffrn_radiation_monochromator graphite
_diffrn_radiation_source 'fine-focus sealed tube'
_diffrn_radiation_type MoK\a
_diffrn_radiation_wavelength 0.71073
_diffrn_reflns_av_R_equivalents 0.0260
_diffrn_reflns_av_sigmaI/netI 0.0413
_diffrn_reflns_limit_h_max 12
_diffrn_reflns_limit_h_min 0
_diffrn_reflns_limit_k_max 17
_diffrn_reflns_limit_k_min -16
_diffrn_reflns_limit_l_max 26
_diffrn_reflns_limit_l_min -26
_diffrn_reflns_number 9523
_diffrn_reflns_theta_full 25.00
_diffrn_reflns_theta_max 25.00
_diffrn_reflns_theta_min 1.69
_diffrn_standards_decay_% 0
_diffrn_standards_interval_count 0
_diffrn_standards_interval_time 0
_diffrn_standards_number 0
_exptl_absorpt_coefficient_mu 1.112
_exptl_absorpt_correction_T_max 0.8335
_exptl_absorpt_correction_T_min 0.8082
_exptl_absorpt_correction_type multi-scan
_exptl_crystal_colour red
_exptl_crystal_density_diffrn 1.408
_exptl_crystal_density_method 'not measured'
_exptl_crystal_description prismatic
_exptl_crystal_F_000 1496
_exptl_crystal_size_max 0.20
_exptl_crystal_size_mid 0.18
_exptl_crystal_size_min 0.17
_refine_diff_density_max 0.699
_refine_diff_density_min -0.592
_refine_diff_density_rms 0.055
_refine_ls_extinction_method none
_refine_ls_goodness_of_fit_ref 1.067
_refine_ls_hydrogen_treatment mixed
_refine_ls_matrix_type full
_refine_ls_number_parameters 361
_refine_ls_number_reflns 5461
_refine_ls_number_restraints 0
_refine_ls_restrained_S_all 1.067
_refine_ls_R_factor_all 0.0503
_refine_ls_R_factor_gt 0.0317
_refine_ls_shift/su_max 0.001
_refine_ls_shift/su_mean 0.000
_refine_ls_structure_factor_coef Fsqd
_refine_ls_weighting_details 'calc w=1/[\s^2^(Fo^2^)+(0.0345P)^2^+0.0000P] where P=(Fo^2^+2Fc^2^)/3'
_refine_ls_weighting_scheme calc
_refine_ls_wR_factor_gt 0.0663
_refine_ls_wR_factor_ref 0.0696
_reflns_number_gt 4527
_reflns_number_total 5461
_reflns_threshold_expression >2sigma(I)
_cod_data_source_file b608825b.txt
_cod_data_source_block p21n_2c
_cod_depositor_comments
;
The following automatic conversions were performed:
'_symmetry_cell_setting' value 'Monoclinic' changed to 'monoclinic'
according to '/home/saulius/struct/CIF-dictionaries/cif_core.dic'
dictionary named 'cif_core.dic' version 2.4.1 from 2010-06-29.

Automatic conversion script
Id: cif_fix_enum 1527 2010-12-29 10:47:43Z saulius 
;
_cod_original_cell_volume 3379.1(12)
_cod_original_sg_symbol_H-M P2(1)/n
_cod_database_code 7007679

loop_
_symmetry_equiv_pos_as_xyz
'x, y, z'
'-x+1/2, y+1/2, -z+1/2'
'-x, -y, -z'
'x-1/2, -y-1/2, z-1/2'

loop_
_atom_site_label
_atom_site_type_symbol
_atom_site_fract_x
_atom_site_fract_y
_atom_site_fract_z
_atom_site_U_iso_or_equiv
_atom_site_adp_type
_atom_site_occupancy
_atom_site_symmetry_multiplicity
_atom_site_calc_flag
_atom_site_refinement_flags
_atom_site_disorder_assembly
_atom_site_disorder_group
Pd1 Pd 0.38785(2) 0.292891(15) 0.162872(10) 0.03498(8) Uani 1 1 d . . .
Fe1 Fe 0.30173(4) 0.19362(3) 0.29134(2) 0.04299(12) Uani 1 1 d . . .
P1 P 0.25745(7) 0.24470(5) 0.07520(3) 0.03339(18) Uani 1 1 d . . .
Cl1 Cl 0.41282(10) 0.44601(6) 0.12550(4) 0.0676(3) Uani 1 1 d . . .
N1 N 0.5473(2) 0.31370(16) 0.23818(11) 0.0393(6) Uani 1 1 d . . .
C1 C 0.1901(7) 0.3090(4) 0.2892(2) 0.0985(18) Uani 1 1 d . . .
H1A H 0.1597 0.3487 0.2538 0.118 Uiso 1 1 calc R . .
C2 C 0.1284(5) 0.2347(4) 0.3040(3) 0.1015(17) Uani 1 1 d . . .
H2A H 0.0451 0.2115 0.2815 0.122 Uiso 1 1 calc R . .
C3 C 0.1990(7) 0.1972(3) 0.3560(3) 0.0997(19) Uani 1 1 d . . .
H3A H 0.1747 0.1429 0.3774 0.120 Uiso 1 1 calc R . .
C4 C 0.3076(6) 0.2494(5) 0.3741(2) 0.1080(19) Uani 1 1 d . . .
H4A H 0.3751 0.2402 0.4106 0.130 Uiso 1 1 calc R . .
C5 C 0.3019(7) 0.3210(4) 0.3308(4) 0.116(3) Uani 1 1 d . . .
H5A H 0.3649 0.3710 0.3314 0.140 Uiso 1 1 calc R . .
C6 C 0.3661(3) 0.18011(19) 0.21149(13) 0.0367(7) Uani 1 1 d . . .
C7 C 0.2767(3) 0.1078(2) 0.21752(14) 0.0444(8) Uani 1 1 d . . .
H7A H 0.1947 0.0962 0.1891 0.053 Uiso 1 1 calc R . .
C8 C 0.3241(3) 0.0570(2) 0.27163(15) 0.0506(9) Uani 1 1 d . . .
H8A H 0.2811 0.0041 0.2862 0.061 Uiso 1 1 calc R . .
C9 C 0.4421(3) 0.0963(2) 0.30130(15) 0.0510(9) Uani 1 1 d . . .
H9A H 0.4966 0.0751 0.3395 0.061 Uiso 1 1 calc R . .
C10 C 0.4680(3) 0.1729(2) 0.26482(14) 0.0417(7) Uani 1 1 d . . .
C11 C 0.5611(3) 0.2472(2) 0.27639(14) 0.0447(8) Uani 1 1 d . . .
H11A H 0.6285 0.2466 0.3103 0.054 Uiso 1 1 calc R . .
C12 C 0.6335(3) 0.3956(2) 0.24700(14) 0.0458(8) Uani 1 1 d . . .
H12A H 0.6349 0.4192 0.2066 0.055 Uiso 1 1 calc R . .
C13 C 0.5769(3) 0.4724(2) 0.27882(17) 0.0617(10) Uani 1 1 d . . .
H13A H 0.5748 0.4524 0.3195 0.074 Uiso 1 1 calc R . .
H13B H 0.4894 0.4848 0.2573 0.074 Uiso 1 1 calc R . .
C14 C 0.6570(4) 0.5619(3) 0.2818(2) 0.0786(12) Uani 1 1 d . . .
H14A H 0.6505 0.5858 0.2412 0.094 Uiso 1 1 calc R . .
H14B H 0.6228 0.6088 0.3048 0.094 Uiso 1 1 calc R . .
C15 C 0.7963(4) 0.5441(3) 0.31087(19) 0.0785(13) Uani 1 1 d . . .
H15A H 0.8456 0.6006 0.3090 0.094 Uiso 1 1 calc R . .
H15B H 0.8040 0.5283 0.3531 0.094 Uiso 1 1 calc R . .
C16 C 0.8504(4) 0.4659(3) 0.2797(2) 0.0759(12) Uani 1 1 d . . .
H16A H 0.9384 0.4539 0.3007 0.091 Uiso 1 1 calc R . .
H16B H 0.8512 0.4846 0.2386 0.091 Uiso 1 1 calc R . .
C17 C 0.7719(3) 0.3767(3) 0.27815(18) 0.0668(11) Uani 1 1 d . . .
H17A H 0.8071 0.3284 0.2566 0.080 Uiso 1 1 calc R . .
H17B H 0.7760 0.3550 0.3191 0.080 Uiso 1 1 calc R . .
C18 C 0.0871(3) 0.27926(19) 0.06424(13) 0.0365(7) Uani 1 1 d . . .
H18A H 0.0435 0.2611 0.0232 0.044 Uiso 1 1 calc R . .
C19 C 0.0180(3) 0.2311(2) 0.10827(15) 0.0486(8) Uani 1 1 d . . .
H19A H 0.0617 0.2456 0.1495 0.058 Uiso 1 1 calc R . .
H19B H 0.0208 0.1640 0.1029 0.058 Uiso 1 1 calc R . .
C20 C -0.1223(3) 0.2632(2) 0.09766(18) 0.0629(11) Uani 1 1 d . . .
H20A H -0.1679 0.2427 0.0579 0.075 Uiso 1 1 calc R . .
H20B H -0.1626 0.2339 0.1274 0.075 Uiso 1 1 calc R . .
C21 C -0.1341(4) 0.3681(2) 0.10195(18) 0.0645(10) Uani 1 1 d . . .
H21A H -0.0967 0.3884 0.1429 0.077 Uiso 1 1 calc R . .
H21B H -0.2241 0.3857 0.0926 0.077 Uiso 1 1 calc R . .
C22 C -0.0657(3) 0.4157(2) 0.05809(16) 0.0558(9) Uani 1 1 d . . .
H22A H -0.0705 0.4829 0.0626 0.067 Uiso 1 1 calc R . .
H22B H -0.1084 0.3998 0.0170 0.067 Uiso 1 1 calc R . .
C23 C 0.0749(3) 0.3861(2) 0.06934(15) 0.0482(8) Uani 1 1 d . . .
H23A H 0.1192 0.4061 0.1094 0.058 Uiso 1 1 calc R . .
H23B H 0.1155 0.4162 0.0401 0.058 Uiso 1 1 calc R . .
C24 C 0.2554(3) 0.11622(19) 0.06251(13) 0.0367(7) Uani 1 1 d . . .
H24A H 0.2077 0.0898 0.0909 0.044 Uiso 1 1 calc R . .
C25 C 0.1843(3) 0.0835(2) -0.00025(14) 0.0490(8) Uani 1 1 d . . .
H25A H 0.2299 0.1048 -0.0303 0.059 Uiso 1 1 calc R . .
H25B H 0.0988 0.1104 -0.0098 0.059 Uiso 1 1 calc R . .
C26 C 0.1744(3) -0.0232(2) -0.00221(18) 0.0654(11) Uani 1 1 d . . .
H26A H 0.1227 -0.0440 0.0255 0.078 Uiso 1 1 calc R . .
H26B H 0.1319 -0.0429 -0.0426 0.078 Uiso 1 1 calc R . .
C27 C 0.3068(4) -0.0683(2) 0.01492(18) 0.0673(11) Uani 1 1 d . . .
H27A H 0.2973 -0.1356 0.0161 0.081 Uiso 1 1 calc R . .
H27B H 0.3547 -0.0537 -0.0157 0.081 Uiso 1 1 calc R . .
C28 C 0.3806(3) -0.0346(2) 0.07539(17) 0.0563(9) Uani 1 1 d . . .
H28A H 0.4668 -0.0603 0.0831 0.068 Uiso 1 1 calc R . .
H28B H 0.3393 -0.0574 0.1067 0.068 Uiso 1 1 calc R . .
C29 C 0.3888(3) 0.0715(2) 0.07885(15) 0.0437(8) Uani 1 1 d . . .
H29A H 0.4400 0.0939 0.0513 0.052 Uiso 1 1 calc R . .
H29B H 0.4313 0.0901 0.1195 0.052 Uiso 1 1 calc R . .
C30 C 0.3125(3) 0.3038(2) 0.01252(12) 0.0372(7) Uani 1 1 d . . .
H30A H 0.3211 0.3694 0.0249 0.045 Uiso 1 1 calc R . .
C31 C 0.2244(3) 0.3066(2) -0.05096(13) 0.0455(8) Uani 1 1 d . . .
H31A H 0.2182 0.2449 -0.0690 0.055 Uiso 1 1 calc R . .
H31B H 0.1388 0.3265 -0.0484 0.055 Uiso 1 1 calc R . .
C32 C 0.2809(3) 0.3751(2) -0.08971(14) 0.0489(8) Uani 1 1 d . . .
H32A H 0.2265 0.3769 -0.1300 0.059 Uiso 1 1 calc R . .
H32B H 0.2822 0.4372 -0.0725 0.059 Uiso 1 1 calc R . .
C33 C 0.4151(3) 0.3484(2) -0.09382(15) 0.0543(9) Uani 1 1 d . . .
H33A H 0.4484 0.3943 -0.1178 0.065 Uiso 1 1 calc R . .
H33B H 0.4134 0.2883 -0.1138 0.065 Uiso 1 1 calc R . .
C34 C 0.5031(3) 0.3428(3) -0.03075(16) 0.0563(9) Uani 1 1 d . . .
H34A H 0.5879 0.3222 -0.0341 0.068 Uiso 1 1 calc R . .
H34B H 0.5116 0.4043 -0.0124 0.068 Uiso 1 1 calc R . .
C35 C 0.4492(3) 0.2750(2) 0.00940(15) 0.0501(8) Uani 1 1 d . . .
H35A H 0.5037 0.2749 0.0497 0.060 Uiso 1 1 calc R . .
H35B H 0.4482 0.2122 -0.0068 0.060 Uiso 1 1 calc R . .

loop_
_atom_site_aniso_label
_atom_site_aniso_U_11
_atom_site_aniso_U_22
_atom_site_aniso_U_33
_atom_site_aniso_U_23
_atom_site_aniso_U_13
_atom_site_aniso_U_12
Pd1 0.04023(14) 0.03308(13) 0.03094(13) 0.00052(10) 0.00631(10) -0.00629(11)
Fe1 0.0505(3) 0.0431(3) 0.0401(3) 0.0027(2) 0.0202(2) -0.0014(2)
P1 0.0347(4) 0.0337(4) 0.0317(4) -0.0021(3) 0.0072(3) -0.0021(3)
Cl1 0.0998(8) 0.0400(4) 0.0507(5) 0.0077(4) -0.0101(5) -0.0254(5)
N1 0.0361(14) 0.0438(15) 0.0366(14) 0.0014(12) 0.0050(12) -0.0022(11)
C1 0.151(5) 0.068(3) 0.094(4) 0.009(3) 0.066(4) 0.046(3)
C2 0.063(3) 0.108(4) 0.144(6) -0.046(4) 0.043(4) 0.006(3)
C3 0.143(5) 0.079(3) 0.110(4) 0.020(3) 0.098(4) 0.017(4)
C4 0.097(4) 0.170(6) 0.056(3) -0.039(4) 0.014(3) 0.030(4)
C5 0.130(5) 0.080(4) 0.178(6) -0.076(4) 0.118(5) -0.048(4)
C6 0.0392(17) 0.0347(16) 0.0388(17) -0.0028(13) 0.0145(15) -0.0029(13)
C7 0.051(2) 0.0397(17) 0.0443(19) 0.0003(15) 0.0146(16) -0.0071(15)
C8 0.066(2) 0.0346(17) 0.057(2) 0.0104(16) 0.025(2) -0.0019(16)
C9 0.056(2) 0.0478(19) 0.049(2) 0.0155(16) 0.0110(18) 0.0065(17)
C10 0.0443(19) 0.0401(17) 0.0409(18) 0.0031(14) 0.0097(15) 0.0032(14)
C11 0.0355(18) 0.054(2) 0.0414(19) 0.0024(16) 0.0022(15) 0.0027(15)
C12 0.0448(19) 0.0480(19) 0.0421(19) 0.0006(15) 0.0044(16) -0.0151(15)
C13 0.047(2) 0.067(2) 0.070(3) -0.018(2) 0.0110(19) -0.0115(18)
C14 0.080(3) 0.062(3) 0.091(3) -0.023(2) 0.013(3) -0.023(2)
C15 0.068(3) 0.091(3) 0.070(3) -0.011(2) 0.002(2) -0.041(2)
C16 0.046(2) 0.093(3) 0.087(3) -0.004(3) 0.011(2) -0.026(2)
C17 0.046(2) 0.074(3) 0.078(3) 0.001(2) 0.009(2) -0.0113(19)
C18 0.0348(16) 0.0389(16) 0.0357(16) -0.0027(13) 0.0079(13) 0.0005(13)
C19 0.0443(19) 0.0462(19) 0.060(2) 0.0052(16) 0.0216(17) 0.0037(15)
C20 0.044(2) 0.059(2) 0.093(3) 0.014(2) 0.031(2) 0.0043(17)
C21 0.056(2) 0.063(2) 0.081(3) 0.006(2) 0.029(2) 0.0183(18)
C22 0.059(2) 0.0451(19) 0.066(2) 0.0038(17) 0.020(2) 0.0161(17)
C23 0.051(2) 0.0412(17) 0.056(2) 0.0026(15) 0.0187(17) 0.0048(15)
C24 0.0368(17) 0.0380(16) 0.0365(17) -0.0021(13) 0.0104(14) -0.0042(13)
C25 0.045(2) 0.0452(18) 0.052(2) -0.0131(16) 0.0008(17) -0.0014(15)
C26 0.058(2) 0.049(2) 0.083(3) -0.0209(19) 0.001(2) -0.0057(18)
C27 0.069(3) 0.0404(19) 0.090(3) -0.017(2) 0.014(2) 0.0025(18)
C28 0.053(2) 0.0408(18) 0.075(3) 0.0035(18) 0.015(2) 0.0041(16)
C29 0.0399(18) 0.0394(17) 0.051(2) -0.0013(15) 0.0077(16) 0.0027(14)
C30 0.0386(17) 0.0406(17) 0.0323(16) -0.0017(13) 0.0081(13) -0.0029(14)
C31 0.0415(18) 0.058(2) 0.0370(17) 0.0002(15) 0.0089(15) -0.0067(15)
C32 0.054(2) 0.053(2) 0.0386(18) 0.0067(15) 0.0074(16) -0.0066(16)
C33 0.063(2) 0.054(2) 0.053(2) 0.0084(17) 0.0289(19) -0.0054(18)
C34 0.043(2) 0.064(2) 0.067(2) 0.0147(19) 0.0231(19) 0.0001(17)
C35 0.0425(19) 0.059(2) 0.051(2) 0.0100(17) 0.0147(16) 0.0012(16)

loop_
_atom_type_symbol
_atom_type_description
_atom_type_scat_dispersion_real
_atom_type_scat_dispersion_imag
_atom_type_scat_source
C C 0.0033 0.0016 'International Tables Vol C Tables 4.2.6.8 and 6.1.1.4'
H H 0.0000 0.0000 'International Tables Vol C Tables 4.2.6.8 and 6.1.1.4'
N N 0.0061 0.0033 'International Tables Vol C Tables 4.2.6.8 and 6.1.1.4'
P P 0.1023 0.0942 'International Tables Vol C Tables 4.2.6.8 and 6.1.1.4'
Fe Fe 0.3463 0.8444 'International Tables Vol C Tables 4.2.6.8 and 6.1.1.4'
Pd Pd -0.9988 1.0072 'International Tables Vol C Tables 4.2.6.8 and 6.1.1.4'
Cl Cl 0.1484 0.1585 'International Tables Vol C Tables 4.2.6.8 and 6.1.1.4'

loop_
_geom_angle_atom_site_label_1
_geom_angle_atom_site_label_2
_geom_angle_atom_site_label_3
_geom_angle
_geom_angle_site_symmetry_1
_geom_angle_site_symmetry_3
_geom_angle_publ_flag
C6 Pd1 N1 80.87(11) . . ?
C6 Pd1 P1 96.58(9) . . ?
N1 Pd1 P1 164.54(7) . . ?
C6 Pd1 Cl1 167.00(8) . . ?
N1 Pd1 Cl1 91.38(7) . . ?
P1 Pd1 Cl1 93.62(3) . . ?
C3 Fe1 C10 151.1(2) . . ?
C3 Fe1 C2 39.5(2) . . ?
C10 Fe1 C2 168.0(2) . . ?
C3 Fe1 C9 116.37(19) . . ?
C10 Fe1 C9 41.68(12) . . ?
C2 Fe1 C9 149.7(2) . . ?
C3 Fe1 C4 39.4(2) . . ?
C10 Fe1 C4 119.0(2) . . ?
C2 Fe1 C4 66.2(2) . . ?
C9 Fe1 C4 107.27(19) . . ?
C3 Fe1 C5 66.73(19) . . ?
C10 Fe1 C5 110.37(16) . . ?
C2 Fe1 C5 65.7(2) . . ?
C9 Fe1 C5 129.9(3) . . ?
C4 Fe1 C5 40.7(2) . . ?
C3 Fe1 C1 65.57(19) . . ?
C10 Fe1 C1 131.5(2) . . ?
C2 Fe1 C1 38.4(2) . . ?
C9 Fe1 C1 168.4(3) . . ?
C4 Fe1 C1 66.4(2) . . ?
C5 Fe1 C1 39.1(2) . . ?
C3 Fe1 C8 107.04(17) . . ?
C10 Fe1 C8 68.84(13) . . ?
C2 Fe1 C8 117.8(2) . . ?
C9 Fe1 C8 40.63(13) . . ?
C4 Fe1 C8 127.0(2) . . ?
C5 Fe1 C8 166.5(3) . . ?
C1 Fe1 C8 151.0(3) . . ?
C3 Fe1 C7 128.1(2) . . ?
C10 Fe1 C7 68.42(13) . . ?
C2 Fe1 C7 109.39(18) . . ?
C9 Fe1 C7 68.74(14) . . ?
C4 Fe1 C7 164.9(3) . . ?
C5 Fe1 C7 152.5(3) . . ?
C1 Fe1 C7 119.9(2) . . ?
C8 Fe1 C7 40.77(12) . . ?
C3 Fe1 C6 166.3(2) . . ?
C10 Fe1 C6 41.12(12) . . ?
C2 Fe1 C6 129.6(2) . . ?
C9 Fe1 C6 69.82(12) . . ?
C4 Fe1 C6 153.2(3) . . ?
C5 Fe1 C6 119.86(19) . . ?
C1 Fe1 C6 111.05(16) . . ?
C8 Fe1 C6 69.04(11) . . ?
C7 Fe1 C6 40.64(11) . . ?
C18 P1 C30 104.05(13) . . ?
C18 P1 C24 105.45(13) . . ?
C30 P1 C24 109.07(13) . . ?
C18 P1 Pd1 115.58(10) . . ?
C30 P1 Pd1 107.21(10) . . ?
C24 P1 Pd1 114.85(10) . . ?
C11 N1 C12 121.8(3) . . ?
C11 N1 Pd1 112.9(2) . . ?
C12 N1 Pd1 125.33(19) . . ?
C2 C1 C5 109.5(5) . . ?
C2 C1 Fe1 70.3(3) . . ?
C5 C1 Fe1 70.5(3) . . ?
C2 C1 H1A 125.3 . . ?
C5 C1 H1A 125.3 . . ?
Fe1 C1 H1A 125.3 . . ?
C1 C2 C3 108.8(5) . . ?
C1 C2 Fe1 71.3(3) . . ?
C3 C2 Fe1 70.1(3) . . ?
C1 C2 H2A 125.6 . . ?
C3 C2 H2A 125.6 . . ?
Fe1 C2 H2A 125.6 . . ?
C2 C3 C4 108.4(5) . . ?
C2 C3 Fe1 70.5(3) . . ?
C4 C3 Fe1 70.8(3) . . ?
C2 C3 H3A 125.8 . . ?
C4 C3 H3A 125.8 . . ?
Fe1 C3 H3A 125.8 . . ?
C3 C4 C5 106.6(5) . . ?
C3 C4 Fe1 69.8(3) . . ?
C5 C4 Fe1 69.8(3) . . ?
C3 C4 H4A 126.7 . . ?
C5 C4 H4A 126.7 . . ?
Fe1 C4 H4A 126.7 . . ?
C1 C5 C4 106.7(5) . . ?
C1 C5 Fe1 70.5(3) . . ?
C4 C5 Fe1 69.5(3) . . ?
C1 C5 H5A 126.6 . . ?
C4 C5 H5A 126.6 . . ?
Fe1 C5 H5A 126.6 . . ?
C7 C6 C10 105.2(3) . . ?
C7 C6 Pd1 142.8(2) . . ?
C10 C6 Pd1 111.3(2) . . ?
C7 C6 Fe1 68.32(16) . . ?
C10 C6 Fe1 66.97(16) . . ?
Pd1 C6 Fe1 120.35(13) . . ?
C8 C7 C6 109.6(3) . . ?
C8 C7 Fe1 69.13(18) . . ?
C6 C7 Fe1 71.04(17) . . ?
C8 C7 H7A 125.2 . . ?
C6 C7 H7A 125.2 . . ?
Fe1 C7 H7A 125.2 . . ?
C9 C8 C7 108.5(3) . . ?
C9 C8 Fe1 69.23(18) . . ?
C7 C8 Fe1 70.10(17) . . ?
C9 C8 H8A 125.7 . . ?
C7 C8 H8A 125.7 . . ?
Fe1 C8 H8A 125.7 . . ?
C8 C9 C10 107.2(3) . . ?
C8 C9 Fe1 70.14(19) . . ?
C10 C9 Fe1 68.97(17) . . ?
C8 C9 H9A 126.4 . . ?
C10 C9 H9A 126.4 . . ?
Fe1 C9 H9A 126.4 . . ?
C9 C10 C11 132.2(3) . . ?
C9 C10 C6 109.5(3) . . ?
C11 C10 C6 117.5(3) . . ?
C9 C10 Fe1 69.35(18) . . ?
C11 C10 Fe1 117.0(2) . . ?
C6 C10 Fe1 71.91(16) . . ?
N1 C11 C10 117.2(3) . . ?
N1 C11 H11A 121.4 . . ?
C10 C11 H11A 121.4 . . ?
N1 C12 C13 109.9(2) . . ?
N1 C12 C17 115.8(3) . . ?
C13 C12 C17 111.0(3) . . ?
N1 C12 H12A 106.5 . . ?
C13 C12 H12A 106.5 . . ?
C17 C12 H12A 106.5 . . ?
C12 C13 C14 110.6(3) . . ?
C12 C13 H13A 109.5 . . ?
C14 C13 H13A 109.5 . . ?
C12 C13 H13B 109.5 . . ?
C14 C13 H13B 109.5 . . ?
H13A C13 H13B 108.1 . . ?
C15 C14 C13 111.4(3) . . ?
C15 C14 H14A 109.4 . . ?
C13 C14 H14A 109.4 . . ?
C15 C14 H14B 109.4 . . ?
C13 C14 H14B 109.4 . . ?
H14A C14 H14B 108.0 . . ?
C16 C15 C14 111.2(3) . . ?
C16 C15 H15A 109.4 . . ?
C14 C15 H15A 109.4 . . ?
C16 C15 H15B 109.4 . . ?
C14 C15 H15B 109.4 . . ?
H15A C15 H15B 108.0 . . ?
C15 C16 C17 111.6(3) . . ?
C15 C16 H16A 109.3 . . ?
C17 C16 H16A 109.3 . . ?
C15 C16 H16B 109.3 . . ?
C17 C16 H16B 109.3 . . ?
H16A C16 H16B 108.0 . . ?
C12 C17 C16 109.6(3) . . ?
C12 C17 H17A 109.7 . . ?
C16 C17 H17A 109.7 . . ?
C12 C17 H17B 109.7 . . ?
C16 C17 H17B 109.7 . . ?
H17A C17 H17B 108.2 . . ?
C19 C18 C23 109.7(2) . . ?
C19 C18 P1 113.1(2) . . ?
C23 C18 P1 110.7(2) . . ?
C19 C18 H18A 107.7 . . ?
C23 C18 H18A 107.7 . . ?
P1 C18 H18A 107.7 . . ?
C18 C19 C20 110.9(3) . . ?
C18 C19 H19A 109.5 . . ?
C20 C19 H19A 109.5 . . ?
C18 C19 H19B 109.5 . . ?
C20 C19 H19B 109.5 . . ?
H19A C19 H19B 108.0 . . ?
C21 C20 C19 112.3(3) . . ?
C21 C20 H20A 109.1 . . ?
C19 C20 H20A 109.1 . . ?
C21 C20 H20B 109.1 . . ?
C19 C20 H20B 109.1 . . ?
H20A C20 H20B 107.9 . . ?
C20 C21 C22 110.2(3) . . ?
C20 C21 H21A 109.6 . . ?
C22 C21 H21A 109.6 . . ?
C20 C21 H21B 109.6 . . ?
C22 C21 H21B 109.6 . . ?
H21A C21 H21B 108.1 . . ?
C21 C22 C23 111.2(3) . . ?
C21 C22 H22A 109.4 . . ?
C23 C22 H22A 109.4 . . ?
C21 C22 H22B 109.4 . . ?
C23 C22 H22B 109.4 . . ?
H22A C22 H22B 108.0 . . ?
C22 C23 C18 111.1(3) . . ?
C22 C23 H23A 109.4 . . ?
C18 C23 H23A 109.4 . . ?
C22 C23 H23B 109.4 . . ?
C18 C23 H23B 109.4 . . ?
H23A C23 H23B 108.0 . . ?
C29 C24 C25 110.0(2) . . ?
C29 C24 P1 113.4(2) . . ?
C25 C24 P1 115.6(2) . . ?
C29 C24 H24A 105.6 . . ?
C25 C24 H24A 105.6 . . ?
P1 C24 H24A 105.6 . . ?
C24 C25 C26 110.4(3) . . ?
C24 C25 H25A 109.6 . . ?
C26 C25 H25A 109.6 . . ?
C24 C25 H25B 109.6 . . ?
C26 C25 H25B 109.6 . . ?
H25A C25 H25B 108.1 . . ?
C27 C26 C25 111.2(3) . . ?
C27 C26 H26A 109.4 . . ?
C25 C26 H26A 109.4 . . ?
C27 C26 H26B 109.4 . . ?
C25 C26 H26B 109.4 . . ?
H26A C26 H26B 108.0 . . ?
C28 C27 C26 111.5(3) . . ?
C28 C27 H27A 109.3 . . ?
C26 C27 H27A 109.3 . . ?
C28 C27 H27B 109.3 . . ?
C26 C27 H27B 109.3 . . ?
H27A C27 H27B 108.0 . . ?
C27 C28 C29 112.3(3) . . ?
C27 C28 H28A 109.1 . . ?
C29 C28 H28A 109.1 . . ?
C27 C28 H28B 109.1 . . ?
C29 C28 H28B 109.1 . . ?
H28A C28 H28B 107.9 . . ?
C28 C29 C24 111.4(3) . . ?
C28 C29 H29A 109.3 . . ?
C24 C29 H29A 109.3 . . ?
C28 C29 H29B 109.3 . . ?
C24 C29 H29B 109.3 . . ?
H29A C29 H29B 108.0 . . ?
C35 C30 C31 110.9(2) . . ?
C35 C30 P1 112.2(2) . . ?
C31 C30 P1 119.8(2) . . ?
C35 C30 H30A 104.0 . . ?
C31 C30 H30A 104.0 . . ?
P1 C30 H30A 104.0 . . ?
C32 C31 C30 108.6(2) . . ?
C32 C31 H31A 110.0 . . ?
C30 C31 H31A 110.0 . . ?
C32 C31 H31B 110.0 . . ?
C30 C31 H31B 110.0 . . ?
H31A C31 H31B 108.4 . . ?
C33 C32 C31 112.0(3) . . ?
C33 C32 H32A 109.2 . . ?
C31 C32 H32A 109.2 . . ?
C33 C32 H32B 109.2 . . ?
C31 C32 H32B 109.2 . . ?
H32A C32 H32B 107.9 . . ?
C32 C33 C34 110.6(3) . . ?
C32 C33 H33A 109.5 . . ?
C34 C33 H33A 109.5 . . ?
C32 C33 H33B 109.5 . . ?
C34 C33 H33B 109.5 . . ?
H33A C33 H33B 108.1 . . ?
C35 C34 C33 110.8(3) . . ?
C35 C34 H34A 109.5 . . ?
C33 C34 H34A 109.5 . . ?
C35 C34 H34B 109.5 . . ?
C33 C34 H34B 109.5 . . ?
H34A C34 H34B 108.1 . . ?
C34 C35 C30 110.1(3) . . ?
C34 C35 H35A 109.6 . . ?
C30 C35 H35A 109.6 . . ?
C34 C35 H35B 109.6 . . ?
C30 C35 H35B 109.6 . . ?
H35A C35 H35B 108.2 . . ?

loop_
_geom_bond_atom_site_label_1
_geom_bond_atom_site_label_2
_geom_bond_distance
_geom_bond_site_symmetry_2
_geom_bond_publ_flag
Pd1 C6 1.998(3) . ?
Pd1 N1 2.150(3) . ?
Pd1 P1 2.2685(10) . ?
Pd1 Cl1 2.3868(9) . ?
Fe1 C3 2.015(4) . ?
Fe1 C10 2.016(3) . ?
Fe1 C2 2.020(4) . ?
Fe1 C9 2.021(3) . ?
Fe1 C4 2.027(4) . ?
Fe1 C5 2.031(4) . ?
Fe1 C1 2.031(4) . ?
Fe1 C8 2.033(3) . ?
Fe1 C7 2.046(3) . ?
Fe1 C6 2.082(3) . ?
P1 C18 1.847(3) . ?
P1 C30 1.857(3) . ?
P1 C24 1.862(3) . ?
N1 C11 1.274(4) . ?
N1 C12 1.476(4) . ?
C1 C2 1.332(7) . ?
C1 C5 1.359(7) . ?
C1 H1A 0.9800 . ?
C2 C3 1.362(7) . ?
C2 H2A 0.9800 . ?
C3 C4 1.364(7) . ?
C3 H3A 0.9800 . ?
C4 C5 1.411(8) . ?
C4 H4A 0.9800 . ?
C5 H5A 0.9800 . ?
C6 C7 1.434(4) . ?
C6 C10 1.440(4) . ?
C7 C8 1.421(4) . ?
C7 H7A 0.9800 . ?
C8 C9 1.408(5) . ?
C8 H8A 0.9800 . ?
C9 C10 1.436(4) . ?
C9 H9A 0.9800 . ?
C10 C11 1.440(4) . ?
C11 H11A 0.9300 . ?
C12 C13 1.513(4) . ?
C12 C17 1.513(5) . ?
C12 H12A 0.9800 . ?
C13 C14 1.533(5) . ?
C13 H13A 0.9700 . ?
C13 H13B 0.9700 . ?
C14 C15 1.509(5) . ?
C14 H14A 0.9700 . ?
C14 H14B 0.9700 . ?
C15 C16 1.506(6) . ?
C15 H15A 0.9700 . ?
C15 H15B 0.9700 . ?
C16 C17 1.524(5) . ?
C16 H16A 0.9700 . ?
C16 H16B 0.9700 . ?
C17 H17A 0.9700 . ?
C17 H17B 0.9700 . ?
C18 C19 1.530(4) . ?
C18 C23 1.541(4) . ?
C18 H18A 0.9800 . ?
C19 C20 1.533(4) . ?
C19 H19A 0.9700 . ?
C19 H19B 0.9700 . ?
C20 C21 1.513(5) . ?
C20 H20A 0.9700 . ?
C20 H20B 0.9700 . ?
C21 C22 1.519(4) . ?
C21 H21A 0.9700 . ?
C21 H21B 0.9700 . ?
C22 C23 1.525(4) . ?
C22 H22A 0.9700 . ?
C22 H22B 0.9700 . ?
C23 H23A 0.9700 . ?
C23 H23B 0.9700 . ?
C24 C29 1.530(4) . ?
C24 C25 1.531(4) . ?
C24 H24A 0.9800 . ?
C25 C26 1.532(4) . ?
C25 H25A 0.9700 . ?
C25 H25B 0.9700 . ?
C26 C27 1.524(5) . ?
C26 H26A 0.9700 . ?
C26 H26B 0.9700 . ?
C27 C28 1.502(5) . ?
C27 H27A 0.9700 . ?
C27 H27B 0.9700 . ?
C28 C29 1.523(4) . ?
C28 H28A 0.9700 . ?
C28 H28B 0.9700 . ?
C29 H29A 0.9700 . ?
C29 H29B 0.9700 . ?
C30 C35 1.531(4) . ?
C30 C31 1.537(4) . ?
C30 H30A 0.9800 . ?
C31 C32 1.527(4) . ?
C31 H31A 0.9700 . ?
C31 H31B 0.9700 . ?
C32 C33 1.504(4) . ?
C32 H32A 0.9700 . ?
C32 H32B 0.9700 . ?
C33 C34 1.531(5) . ?
C33 H33A 0.9700 . ?
C33 H33B 0.9700 . ?
C34 C35 1.528(4) . ?
C34 H34A 0.9700 . ?
C34 H34B 0.9700 . ?
C35 H35A 0.9700 . ?
C35 H35B 0.9700 . ?

loop_
_geom_torsion_atom_site_label_1
_geom_torsion_atom_site_label_2
_geom_torsion_atom_site_label_3
_geom_torsion_atom_site_label_4
_geom_torsion
_geom_torsion_site_symmetry_1
_geom_torsion_site_symmetry_2
_geom_torsion_site_symmetry_3
_geom_torsion_site_symmetry_4
_geom_torsion_publ_flag
C6 Pd1 P1 C18 90.72(13) . . . . ?
N1 Pd1 P1 C18 170.2(3) . . . . ?
Cl1 Pd1 P1 C18 -81.20(10) . . . . ?
C6 Pd1 P1 C30 -153.81(13) . . . . ?
N1 Pd1 P1 C30 -74.3(3) . . . . ?
Cl1 Pd1 P1 C30 34.28(10) . . . . ?
C6 Pd1 P1 C24 -32.45(13) . . . . ?
N1 Pd1 P1 C24 47.0(3) . . . . ?
Cl1 Pd1 P1 C24 155.64(10) . . . . ?
C6 Pd1 N1 C11 3.3(2) . . . . ?
P1 Pd1 N1 C11 -78.3(3) . . . . ?
Cl1 Pd1 N1 C11 172.8(2) . . . . ?
C6 Pd1 N1 C12 -176.0(2) . . . . ?
P1 Pd1 N1 C12 102.4(3) . . . . ?
Cl1 Pd1 N1 C12 -6.5(2) . . . . ?
C3 Fe1 C1 C2 -37.6(4) . . . . ?
C10 Fe1 C1 C2 170.4(3) . . . . ?
C9 Fe1 C1 C2 -140.0(8) . . . . ?
C4 Fe1 C1 C2 -81.0(4) . . . . ?
C5 Fe1 C1 C2 -120.2(5) . . . . ?
C8 Fe1 C1 C2 43.5(6) . . . . ?
C7 Fe1 C1 C2 83.7(4) . . . . ?
C6 Fe1 C1 C2 127.9(4) . . . . ?
C3 Fe1 C1 C5 82.6(4) . . . . ?
C10 Fe1 C1 C5 -69.4(4) . . . . ?
C2 Fe1 C1 C5 120.2(5) . . . . ?
C9 Fe1 C1 C5 -19.8(10) . . . . ?
C4 Fe1 C1 C5 39.2(3) . . . . ?
C8 Fe1 C1 C5 163.7(4) . . . . ?
C7 Fe1 C1 C5 -156.1(3) . . . . ?
C6 Fe1 C1 C5 -111.9(3) . . . . ?
C5 C1 C2 C3 0.5(5) . . . . ?
Fe1 C1 C2 C3 60.3(3) . . . . ?
C5 C1 C2 Fe1 -59.8(3) . . . . ?
C3 Fe1 C2 C1 119.0(5) . . . . ?
C10 Fe1 C2 C1 -36.7(10) . . . . ?
C9 Fe1 C2 C1 165.1(4) . . . . ?
C4 Fe1 C2 C1 81.5(4) . . . . ?
C5 Fe1 C2 C1 36.7(3) . . . . ?
C8 Fe1 C2 C1 -157.8(4) . . . . ?
C7 Fe1 C2 C1 -114.0(4) . . . . ?
C6 Fe1 C2 C1 -72.9(4) . . . . ?
C10 Fe1 C2 C3 -155.7(7) . . . . ?
C9 Fe1 C2 C3 46.1(5) . . . . ?
C4 Fe1 C2 C3 -37.6(3) . . . . ?
C5 Fe1 C2 C3 -82.3(4) . . . . ?
C1 Fe1 C2 C3 -119.0(5) . . . . ?
C8 Fe1 C2 C3 83.1(4) . . . . ?
C7 Fe1 C2 C3 126.9(3) . . . . ?
C6 Fe1 C2 C3 168.1(3) . . . . ?
C1 C2 C3 C4 -0.2(5) . . . . ?
Fe1 C2 C3 C4 60.9(3) . . . . ?
C1 C2 C3 Fe1 -61.0(3) . . . . ?
C10 Fe1 C3 C2 169.8(3) . . . . ?
C9 Fe1 C3 C2 -156.1(3) . . . . ?
C4 Fe1 C3 C2 118.6(5) . . . . ?
C5 Fe1 C3 C2 79.5(4) . . . . ?
C1 Fe1 C3 C2 36.6(3) . . . . ?
C8 Fe1 C3 C2 -113.3(4) . . . . ?
C7 Fe1 C3 C2 -73.3(4) . . . . ?
C6 Fe1 C3 C2 -42.1(8) . . . . ?
C10 Fe1 C3 C4 51.2(5) . . . . ?
C2 Fe1 C3 C4 -118.6(5) . . . . ?
C9 Fe1 C3 C4 85.3(4) . . . . ?
C5 Fe1 C3 C4 -39.1(4) . . . . ?
C1 Fe1 C3 C4 -82.0(4) . . . . ?
C8 Fe1 C3 C4 128.1(4) . . . . ?
C7 Fe1 C3 C4 168.1(3) . . . . ?
C6 Fe1 C3 C4 -160.6(6) . . . . ?
C2 C3 C4 C5 -0.2(5) . . . . ?
Fe1 C3 C4 C5 60.4(3) . . . . ?
C2 C3 C4 Fe1 -60.7(3) . . . . ?
C10 Fe1 C4 C3 -154.6(3) . . . . ?
C2 Fe1 C4 C3 37.6(3) . . . . ?
C9 Fe1 C4 C3 -110.8(4) . . . . ?
C5 Fe1 C4 C3 117.3(5) . . . . ?
C1 Fe1 C4 C3 79.7(4) . . . . ?
C8 Fe1 C4 C3 -70.3(4) . . . . ?
C7 Fe1 C4 C3 -38.6(9) . . . . ?
C6 Fe1 C4 C3 170.0(3) . . . . ?
C3 Fe1 C4 C5 -117.3(5) . . . . ?
C10 Fe1 C4 C5 88.1(4) . . . . ?
C2 Fe1 C4 C5 -79.8(4) . . . . ?
C9 Fe1 C4 C5 131.9(4) . . . . ?
C1 Fe1 C4 C5 -37.7(3) . . . . ?
C8 Fe1 C4 C5 172.4(3) . . . . ?
C7 Fe1 C4 C5 -155.9(6) . . . . ?
C6 Fe1 C4 C5 52.6(6) . . . . ?
C2 C1 C5 C4 -0.7(5) . . . . ?
Fe1 C1 C5 C4 -60.4(3) . . . . ?
C2 C1 C5 Fe1 59.7(3) . . . . ?
C3 C4 C5 C1 0.6(5) . . . . ?
Fe1 C4 C5 C1 61.0(3) . . . . ?
C3 C4 C5 Fe1 -60.4(3) . . . . ?
C3 Fe1 C5 C1 -79.4(3) . . . . ?
C10 Fe1 C5 C1 131.6(3) . . . . ?
C2 Fe1 C5 C1 -36.1(3) . . . . ?
C9 Fe1 C5 C1 174.9(3) . . . . ?
C4 Fe1 C5 C1 -117.3(4) . . . . ?
C8 Fe1 C5 C1 -144.3(7) . . . . ?
C7 Fe1 C5 C1 49.5(5) . . . . ?
C6 Fe1 C5 C1 87.1(3) . . . . ?
C3 Fe1 C5 C4 37.9(3) . . . . ?
C10 Fe1 C5 C4 -111.1(4) . . . . ?
C2 Fe1 C5 C4 81.2(3) . . . . ?
C9 Fe1 C5 C4 -67.8(4) . . . . ?
C1 Fe1 C5 C4 117.3(4) . . . . ?
C8 Fe1 C5 C4 -27.0(9) . . . . ?
C7 Fe1 C5 C4 166.7(3) . . . . ?
C6 Fe1 C5 C4 -155.6(3) . . . . ?
N1 Pd1 C6 C7 165.3(4) . . . . ?
P1 Pd1 C6 C7 -30.1(3) . . . . ?
Cl1 Pd1 C6 C7 111.3(5) . . . . ?
N1 Pd1 C6 C10 -3.43(19) . . . . ?
P1 Pd1 C6 C10 161.18(18) . . . . ?
Cl1 Pd1 C6 C10 -57.4(5) . . . . ?
N1 Pd1 C6 Fe1 71.63(16) . . . . ?
P1 Pd1 C6 Fe1 -123.77(14) . . . . ?
Cl1 Pd1 C6 Fe1 17.6(5) . . . . ?
C3 Fe1 C6 C7 -38.8(7) . . . . ?
C10 Fe1 C6 C7 118.4(2) . . . . ?
C2 Fe1 C6 C7 -72.4(3) . . . . ?
C9 Fe1 C6 C7 80.5(2) . . . . ?
C4 Fe1 C6 C7 169.0(4) . . . . ?
C5 Fe1 C6 C7 -154.3(3) . . . . ?
C1 Fe1 C6 C7 -111.9(3) . . . . ?
C8 Fe1 C6 C7 36.98(19) . . . . ?
C3 Fe1 C6 C10 -157.2(7) . . . . ?
C2 Fe1 C6 C10 169.2(3) . . . . ?
C9 Fe1 C6 C10 -37.91(18) . . . . ?
C4 Fe1 C6 C10 50.6(5) . . . . ?
C5 Fe1 C6 C10 87.3(3) . . . . ?
C1 Fe1 C6 C10 129.7(3) . . . . ?
C8 Fe1 C6 C10 -81.44(19) . . . . ?
C7 Fe1 C6 C10 -118.4(2) . . . . ?
C3 Fe1 C6 Pd1 100.7(7) . . . . ?
C10 Fe1 C6 Pd1 -102.1(2) . . . . ?
C2 Fe1 C6 Pd1 67.1(3) . . . . ?
C9 Fe1 C6 Pd1 -140.0(2) . . . . ?
C4 Fe1 C6 Pd1 -51.5(5) . . . . ?
C5 Fe1 C6 Pd1 -14.8(3) . . . . ?
C1 Fe1 C6 Pd1 27.6(3) . . . . ?
C8 Fe1 C6 Pd1 176.5(2) . . . . ?
C7 Fe1 C6 Pd1 139.5(3) . . . . ?
C10 C6 C7 C8 -1.5(3) . . . . ?
Pd1 C6 C7 C8 -170.6(3) . . . . ?
Fe1 C6 C7 C8 -58.5(2) . . . . ?
C10 C6 C7 Fe1 57.02(19) . . . . ?
Pd1 C6 C7 Fe1 -112.1(3) . . . . ?
C3 Fe1 C7 C8 -70.2(3) . . . . ?
C10 Fe1 C7 C8 82.2(2) . . . . ?
C2 Fe1 C7 C8 -110.4(3) . . . . ?
C9 Fe1 C7 C8 37.27(19) . . . . ?
C4 Fe1 C7 C8 -40.0(7) . . . . ?
C5 Fe1 C7 C8 175.1(4) . . . . ?
C1 Fe1 C7 C8 -151.3(3) . . . . ?
C6 Fe1 C7 C8 120.7(3) . . . . ?
C3 Fe1 C7 C6 169.1(3) . . . . ?
C10 Fe1 C7 C6 -38.45(17) . . . . ?
C2 Fe1 C7 C6 128.9(3) . . . . ?
C9 Fe1 C7 C6 -83.39(19) . . . . ?
C4 Fe1 C7 C6 -160.7(7) . . . . ?
C5 Fe1 C7 C6 54.5(4) . . . . ?
C1 Fe1 C7 C6 88.0(3) . . . . ?
C8 Fe1 C7 C6 -120.7(3) . . . . ?
C6 C7 C8 C9 1.0(4) . . . . ?
Fe1 C7 C8 C9 -58.7(2) . . . . ?
C6 C7 C8 Fe1 59.7(2) . . . . ?
C3 Fe1 C8 C9 -110.9(3) . . . . ?
C10 Fe1 C8 C9 38.86(19) . . . . ?
C2 Fe1 C8 C9 -152.2(3) . . . . ?
C4 Fe1 C8 C9 -72.1(3) . . . . ?
C5 Fe1 C8 C9 -50.4(7) . . . . ?
C1 Fe1 C8 C9 178.9(3) . . . . ?
C7 Fe1 C8 C9 119.9(3) . . . . ?
C6 Fe1 C8 C9 83.1(2) . . . . ?
C3 Fe1 C8 C7 129.2(3) . . . . ?
C10 Fe1 C8 C7 -81.1(2) . . . . ?
C2 Fe1 C8 C7 87.9(3) . . . . ?
C9 Fe1 C8 C7 -119.9(3) . . . . ?
C4 Fe1 C8 C7 167.9(3) . . . . ?
C5 Fe1 C8 C7 -170.3(6) . . . . ?
C1 Fe1 C8 C7 59.0(4) . . . . ?
C6 Fe1 C8 C7 -36.87(18) . . . . ?
C7 C8 C9 C10 0.0(4) . . . . ?
Fe1 C8 C9 C10 -59.3(2) . . . . ?
C7 C8 C9 Fe1 59.3(2) . . . . ?
C3 Fe1 C9 C8 85.7(3) . . . . ?
C10 Fe1 C9 C8 -118.4(3) . . . . ?
C2 Fe1 C9 C8 54.9(4) . . . . ?
C4 Fe1 C9 C8 127.2(3) . . . . ?
C5 Fe1 C9 C8 166.4(3) . . . . ?
C1 Fe1 C9 C8 -177.4(8) . . . . ?
C7 Fe1 C9 C8 -37.39(18) . . . . ?
C6 Fe1 C9 C8 -81.0(2) . . . . ?
C3 Fe1 C9 C10 -155.9(3) . . . . ?
C2 Fe1 C9 C10 173.3(4) . . . . ?
C4 Fe1 C9 C10 -114.4(3) . . . . ?
C5 Fe1 C9 C10 -75.2(3) . . . . ?
C1 Fe1 C9 C10 -59.1(9) . . . . ?
C8 Fe1 C9 C10 118.4(3) . . . . ?
C7 Fe1 C9 C10 80.99(19) . . . . ?
C6 Fe1 C9 C10 37.42(18) . . . . ?
C8 C9 C10 C11 168.2(3) . . . . ?
Fe1 C9 C10 C11 108.2(3) . . . . ?
C8 C9 C10 C6 -1.0(3) . . . . ?
Fe1 C9 C10 C6 -61.0(2) . . . . ?
C8 C9 C10 Fe1 60.0(2) . . . . ?
C7 C6 C10 C9 1.5(3) . . . . ?
Pd1 C6 C10 C9 174.5(2) . . . . ?
Fe1 C6 C10 C9 59.4(2) . . . . ?
C7 C6 C10 C11 -169.5(3) . . . . ?
Pd1 C6 C10 C11 3.5(3) . . . . ?
Fe1 C6 C10 C11 -111.6(3) . . . . ?
C7 C6 C10 Fe1 -57.88(19) . . . . ?
Pd1 C6 C10 Fe1 115.05(15) . . . . ?
C3 Fe1 C10 C9 49.2(4) . . . . ?
C2 Fe1 C10 C9 -163.6(8) . . . . ?
C4 Fe1 C10 C9 83.6(3) . . . . ?
C5 Fe1 C10 C9 127.7(3) . . . . ?
C1 Fe1 C10 C9 166.7(3) . . . . ?
C8 Fe1 C10 C9 -37.9(2) . . . . ?
C7 Fe1 C10 C9 -81.8(2) . . . . ?
C6 Fe1 C10 C9 -119.9(3) . . . . ?
C3 Fe1 C10 C11 -78.7(4) . . . . ?
C2 Fe1 C10 C11 68.5(9) . . . . ?
C9 Fe1 C10 C11 -127.8(3) . . . . ?
C4 Fe1 C10 C11 -44.2(4) . . . . ?
C5 Fe1 C10 C11 -0.2(4) . . . . ?
C1 Fe1 C10 C11 38.8(4) . . . . ?
C8 Fe1 C10 C11 -165.7(3) . . . . ?
C7 Fe1 C10 C11 150.3(3) . . . . ?
C6 Fe1 C10 C11 112.3(3) . . . . ?
C3 Fe1 C10 C6 169.0(3) . . . . ?
C2 Fe1 C10 C6 -43.8(9) . . . . ?
C9 Fe1 C10 C6 119.9(3) . . . . ?
C4 Fe1 C10 C6 -156.5(3) . . . . ?
C5 Fe1 C10 C6 -112.5(3) . . . . ?
C1 Fe1 C10 C6 -73.5(3) . . . . ?
C8 Fe1 C10 C6 81.95(18) . . . . ?
C7 Fe1 C10 C6 38.03(16) . . . . ?
C12 N1 C11 C10 177.1(3) . . . . ?
Pd1 N1 C11 C10 -2.3(3) . . . . ?
C9 C10 C11 N1 -169.2(3) . . . . ?
C6 C10 C11 N1 -0.6(4) . . . . ?
Fe1 C10 C11 N1 -83.3(3) . . . . ?
C11 N1 C12 C13 -92.8(4) . . . . ?
Pd1 N1 C12 C13 86.5(3) . . . . ?
C11 N1 C12 C17 33.9(4) . . . . ?
Pd1 N1 C12 C17 -146.7(2) . . . . ?
N1 C12 C13 C14 -173.4(3) . . . . ?
C17 C12 C13 C14 57.2(4) . . . . ?
C12 C13 C14 C15 -55.0(5) . . . . ?
C13 C14 C15 C16 54.3(5) . . . . ?
C14 C15 C16 C17 -55.9(5) . . . . ?
N1 C12 C17 C16 175.8(3) . . . . ?
C13 C12 C17 C16 -58.0(4) . . . . ?
C15 C16 C17 C12 57.4(5) . . . . ?
C30 P1 C18 C19 175.0(2) . . . . ?
C24 P1 C18 C19 60.2(2) . . . . ?
Pd1 P1 C18 C19 -67.8(2) . . . . ?
C30 P1 C18 C23 -61.4(2) . . . . ?
C24 P1 C18 C23 -176.2(2) . . . . ?
Pd1 P1 C18 C23 55.8(2) . . . . ?
C23 C18 C19 C20 55.2(4) . . . . ?
P1 C18 C19 C20 179.3(2) . . . . ?
C18 C19 C20 C21 -56.1(4) . . . . ?
C19 C20 C21 C22 55.9(4) . . . . ?
C20 C21 C22 C23 -56.4(4) . . . . ?
C21 C22 C23 C18 57.6(4) . . . . ?
C19 C18 C23 C22 -56.5(4) . . . . ?
P1 C18 C23 C22 177.9(2) . . . . ?
C18 P1 C24 C29 -171.3(2) . . . . ?
C30 P1 C24 C29 77.5(2) . . . . ?
Pd1 P1 C24 C29 -42.9(2) . . . . ?
C18 P1 C24 C25 60.4(2) . . . . ?
C30 P1 C24 C25 -50.9(3) . . . . ?
Pd1 P1 C24 C25 -171.21(19) . . . . ?
C29 C24 C25 C26 57.4(3) . . . . ?
P1 C24 C25 C26 -172.6(2) . . . . ?
C24 C25 C26 C27 -57.0(4) . . . . ?
C25 C26 C27 C28 55.0(4) . . . . ?
C26 C27 C28 C29 -53.7(4) . . . . ?
C27 C28 C29 C24 54.7(4) . . . . ?
C25 C24 C29 C28 -56.0(3) . . . . ?
P1 C24 C29 C28 172.7(2) . . . . ?
C18 P1 C30 C35 -173.6(2) . . . . ?
C24 P1 C30 C35 -61.5(2) . . . . ?
Pd1 P1 C30 C35 63.4(2) . . . . ?
C18 P1 C30 C31 -41.0(3) . . . . ?
C24 P1 C30 C31 71.1(3) . . . . ?
Pd1 P1 C30 C31 -163.9(2) . . . . ?
C35 C30 C31 C32 -58.1(3) . . . . ?
P1 C30 C31 C32 168.7(2) . . . . ?
C30 C31 C32 C33 58.3(3) . . . . ?
C31 C32 C33 C34 -57.7(4) . . . . ?
C32 C33 C34 C35 56.0(4) . . . . ?
C33 C34 C35 C30 -56.2(4) . . . . ?
C31 C30 C35 C34 58.0(3) . . . . ?
P1 C30 C35 C34 -165.0(2) . . . . ?
